data_7217367
loop_
_publ_author_name
'Tang, Si-Fu'
'Li, Liang-Jun'
'Lv, Xiao-Xia'
'Wang, Chao'
'Zhao, Xue-Bo'

_publ_section_title
;
 Tuning the structure of metal phosphonates using uncoordinating methyl
 group: syntheses, structures and properties of a series of metal
 diphosphonates
;
_journal_issue 30
_journal_name_full CrystEngComm
_journal_page_first 7043
_journal_paper_doi 10.1039/C4CE00375F
_journal_volume 16
_journal_year 2014
_chemical_formula_sum 'C8 H14 O8 P2 Zn'
_chemical_formula_weight 365.50
_chemical_name_systematic
; 
 ? 
;
_space_group_IT_number 62
_symmetry_cell_setting orthorhombic
_symmetry_space_group_name_Hall '-P 2ac 2n'
_symmetry_space_group_name_H-M 'P n m a'
_atom_sites_solution_hydrogens geom
_atom_sites_solution_primary direct
_atom_sites_solution_secondary difmap
_audit_creation_method SHELXL-97
_cell_angle_alpha 90.00
_cell_angle_beta 90.00
_cell_angle_gamma 90.00
_cell_formula_units_Z 4
_cell_length_a 7.6143(12)
_cell_length_b 22.461(4)
_cell_length_c 7.7097(12)
_cell_measurement_temperature 296(2)
_cell_measurement_theta_max 27.65
_cell_measurement_theta_min 1.81
_cell_volume 1318.5(4)
_computing_cell_refinement 'Bruker XSCANS'
_computing_data_collection 'Bruker XSCANS'
_computing_data_reduction 'Bruker SHELXTL'
_computing_molecular_graphics 'Bruker SHELXTL'
_computing_publication_material 'Bruker SHELXTL'
_computing_structure_refinement 'SHELXL-97 (Sheldrick, 1997)'
_computing_structure_solution 'SHELXS-97 (Sheldrick, 1990)'
_diffrn_ambient_temperature 296(2)
_diffrn_measured_fraction_theta_full 0.985
_diffrn_measured_fraction_theta_max 0.985
_diffrn_radiation_monochromator graphite
_diffrn_radiation_source 'fine-focus sealed tube'
_diffrn_radiation_type MoK\a
_diffrn_radiation_wavelength 0.71073
_diffrn_reflns_av_R_equivalents 0.0374
_diffrn_reflns_av_sigmaI/netI 0.0304
_diffrn_reflns_limit_h_max 9
_diffrn_reflns_limit_h_min -9
_diffrn_reflns_limit_k_max 28
_diffrn_reflns_limit_k_min -29
_diffrn_reflns_limit_l_max 6
_diffrn_reflns_limit_l_min -10
_diffrn_reflns_number 6620
_diffrn_reflns_theta_full 27.65
_diffrn_reflns_theta_max 27.65
_diffrn_reflns_theta_min 1.81
_exptl_absorpt_coefficient_mu 2.136
_exptl_absorpt_correction_T_max 0.880
_exptl_absorpt_correction_T_min 0.857
_exptl_absorpt_correction_type multi-scan
_exptl_crystal_colour colorless
_exptl_crystal_density_diffrn 1.841
_exptl_crystal_density_method 'not measured'
_exptl_crystal_description prism
_exptl_crystal_F_000 744
_exptl_crystal_size_max 0.2
_exptl_crystal_size_mid 0.06
_exptl_crystal_size_min 0.06
_refine_diff_density_max 0.540
_refine_diff_density_min -0.464
_refine_diff_density_rms 0.089
_refine_ls_extinction_coef 0.0109(12)
_refine_ls_extinction_expression Fc^*^=kFc[1+0.001xFc^2^\l^3^/sin(2\q)]^-1/4^
_refine_ls_extinction_method SHELXL
_refine_ls_goodness_of_fit_ref 1.089
_refine_ls_hydrogen_treatment constr
_refine_ls_matrix_type full
_refine_ls_number_parameters 92
_refine_ls_number_reflns 1544
_refine_ls_number_restraints 0
_refine_ls_restrained_S_all 1.089
_refine_ls_R_factor_all 0.0367
_refine_ls_R_factor_gt 0.0322
_refine_ls_shift/su_max 0.001
_refine_ls_shift/su_mean 0.000
_refine_ls_structure_factor_coef Fsqd
_refine_ls_weighting_details 'calc w=1/[\s^2^(Fo^2^)+(0.0550P)^2^+0.8671P] where P=(Fo^2^+2Fc^2^)/3'
_refine_ls_weighting_scheme calc
_refine_ls_wR_factor_gt 0.0925
_refine_ls_wR_factor_ref 0.0953
_reflns_number_gt 1361
_reflns_number_total 1544
_reflns_threshold_expression >2sigma(I)
_cod_duplicate_entry 7216048
_cod_data_source_file c4ce00375f2.cif
_cod_data_source_block a
_cod_original_sg_symbol_H-M Pnma
_cod_database_code 7217367

loop_
_symmetry_equiv_pos_as_xyz
'x, y, z'
'-x+1/2, -y, z+1/2'
'-x, y+1/2, -z'
'x+1/2, -y+1/2, -z+1/2'
'-x, -y, -z'
'x-1/2, y, -z-1/2'
'x, -y-1/2, z'
'-x-1/2, y-1/2, z-1/2'

loop_
_atom_site_label
_atom_site_type_symbol
_atom_site_fract_x
_atom_site_fract_y
_atom_site_fract_z
_atom_site_U_iso_or_equiv
_atom_site_adp_type
_atom_site_occupancy
_atom_site_symmetry_multiplicity
_atom_site_calc_flag
_atom_site_refinement_flags
Zn1 Zn 0.16308(5) 0.7500 0.07023(5) 0.02109(17) Uani 1 2 d S
O1 O 0.0612(2) 0.67337(8) 0.0460(3) 0.0283(4) Uani 1 1 d .
O1W O 0.3708(5) 0.7500 -0.0780(4) 0.0429(8) Uani 1 2 d S
H1W H 0.4109 0.7191 -0.1276 0.052 Uiso 1 1 d R
O2W O 0.2362(5) 0.7500 0.3123(4) 0.0399(7) Uani 1 2 d S
H3W H 0.2340 0.7199 0.3790 0.048 Uiso 1 1 d R
O2 O -0.2466(2) 0.65612(8) -0.0354(2) 0.0242(4) Uani 1 1 d .
H2A H -0.3090 0.6499 -0.1202 0.036 Uiso 1 1 calc R
O3 O -0.0148(2) 0.64933(7) -0.2687(2) 0.0261(4) Uani 1 1 d .
P1 P -0.05027(8) 0.63861(2) -0.07963(8) 0.01810(19) Uani 1 1 d .
C1 C -0.0941(4) 0.57621(11) 0.2952(3) 0.0288(6) Uani 1 1 d .
H1A H -0.1084 0.6169 0.2594 0.043 Uiso 1 1 calc R
H1B H -0.0016 0.5737 0.3795 0.043 Uiso 1 1 calc R
H1C H -0.2017 0.5621 0.3454 0.043 Uiso 1 1 calc R
C2 C -0.0479(3) 0.53835(10) 0.1396(3) 0.0190(5) Uani 1 1 d .
C3 C -0.0253(3) 0.56086(9) -0.0288(3) 0.0183(5) Uani 1 1 d .
C4 C 0.0216(3) 0.52251(10) -0.1639(3) 0.0203(5) Uani 1 1 d .
H4A H 0.0359 0.5382 -0.2746 0.024 Uiso 1 1 calc R

loop_
_atom_site_aniso_label
_atom_site_aniso_U_11
_atom_site_aniso_U_22
_atom_site_aniso_U_33
_atom_site_aniso_U_23
_atom_site_aniso_U_13
_atom_site_aniso_U_12
Zn1 0.0265(3) 0.0127(2) 0.0240(3) 0.000 -0.00408(15) 0.000
O1 0.0289(10) 0.0145(8) 0.0415(11) -0.0011(7) -0.0098(8) -0.0040(7)
O1W 0.056(2) 0.0203(13) 0.052(2) 0.000 0.0280(15) 0.000
O2W 0.073(2) 0.0199(12) 0.0264(14) 0.000 -0.0160(14) 0.000
O2 0.0216(9) 0.0273(9) 0.0238(9) -0.0066(7) -0.0022(7) 0.0050(7)
O3 0.0280(9) 0.0218(8) 0.0285(10) 0.0054(7) 0.0043(8) 0.0041(7)
P1 0.0190(3) 0.0116(3) 0.0237(4) 0.0006(2) -0.0004(2) 0.0006(2)
C1 0.0394(15) 0.0227(12) 0.0242(13) -0.0055(10) 0.0052(11) 0.0011(10)
C2 0.0212(12) 0.0153(10) 0.0204(11) -0.0023(9) 0.0010(9) -0.0005(8)
C3 0.0196(11) 0.0119(10) 0.0234(12) -0.0002(8) -0.0010(9) -0.0012(8)
C4 0.0241(12) 0.0179(11) 0.0190(12) 0.0020(9) 0.0006(9) -0.0010(9)

loop_
_atom_type_symbol
_atom_type_description
_atom_type_scat_dispersion_real
_atom_type_scat_dispersion_imag
_atom_type_scat_source
C C 0.0033 0.0016 'International Tables Vol C Tables 4.2.6.8 and 6.1.1.4'
H H 0.0000 0.0000 'International Tables Vol C Tables 4.2.6.8 and 6.1.1.4'
O O 0.0106 0.0060 'International Tables Vol C Tables 4.2.6.8 and 6.1.1.4'
P P 0.1023 0.0942 'International Tables Vol C Tables 4.2.6.8 and 6.1.1.4'
Zn Zn 0.2839 1.4301 'International Tables Vol C Tables 4.2.6.8 and 6.1.1.4'

loop_
_geom_angle_atom_site_label_1
_geom_angle_atom_site_label_2
_geom_angle_atom_site_label_3
_geom_angle
_geom_angle_site_symmetry_1
_geom_angle_site_symmetry_3
O1 Zn1 O1 130.28(11) . 7_575
O1 Zn1 O2W 102.19(7) . .
O1 Zn1 O2W 102.19(7) 7_575 .
O1 Zn1 O1W 105.88(7) . .
O1 Zn1 O1W 105.88(7) 7_575 .
O2W Zn1 O1W 109.24(15) . .
P1 O1 Zn1 139.81(12) . .
O3 P1 O1 116.10(11) . .
O3 P1 O2 109.80(10) . .
O1 P1 O2 105.37(11) . .
O3 P1 C3 110.35(11) . .
O1 P1 C3 107.67(10) . .
O2 P1 C3 107.10(10) . .
C4 C2 C3 117.4(2) 5_565 .
C4 C2 C1 118.6(2) 5_565 .
C3 C2 C1 124.0(2) . .
C4 C3 C2 119.9(2) . .
C4 C3 P1 117.58(18) . .
C2 C3 P1 122.53(17) . .
C2 C4 C3 122.7(2) 5_565 .

loop_
_geom_bond_atom_site_label_1
_geom_bond_atom_site_label_2
_geom_bond_distance
_geom_bond_site_symmetry_2
Zn1 O1 1.8970(17) .
Zn1 O1 1.8970(17) 7_575
Zn1 O2W 1.948(3) .
Zn1 O1W 1.951(3) .
O1 P1 1.5064(18) .
O2 P1 1.5827(18) .
O3 P1 1.5020(19) .
P1 C3 1.800(2) .
C1 C2 1.512(3) .
C2 C4 1.394(3) 5_565
C2 C3 1.404(3) .
C3 C4 1.398(3) .
C4 C2 1.394(3) 5_565

loop_
_geom_hbond_atom_site_label_D
_geom_hbond_atom_site_label_H
_geom_hbond_atom_site_label_A
_geom_hbond_distance_DH
_geom_hbond_distance_HA
_geom_hbond_distance_DA
_geom_hbond_angle_DHA
_geom_hbond_site_symmetry_A
O2 H2A O3 0.82 1.79 2.545(2) 153.1 6
O1W H1W O3 0.85 1.85 2.696(2) 176.3 6_655
O2W H3W O2 0.85 1.88 2.724(2) 173.6 6_656
C1 H1A O1 0.96 2.45 3.139(3) 128.8 .
C1 H1A O2 0.96 2.66 3.326(3) 127.4 .
